data_1508555
loop_
_publ_author_name
'Zang, Le Yun'
'Wei, Wei'
'Guo, Ye'
'Wang, Ting'
'Jiao, Rui Hua'
'Ng, Seik Weng'
'Tan, Ren Xiang'
'Ge, Hui Ming'

_publ_section_title
;
 Sesquiterpenoids from the mangrove-derived endophytic fungus Diaporthe
 sp.
;
_journal_issue 10
_journal_name_full 'Journal of natural products'
_journal_page_first 1744
_journal_page_last 1749
_journal_paper_doi 10.1021/np3004112
_journal_volume 75
_journal_year 2012
_chemical_absolute_configuration ad
_chemical_formula_moiety 'C15 H26 O4'
_chemical_formula_sum 'C15 H26 O4'
_chemical_formula_weight 270.36
_chemical_name_systematic
; 
 ? 
;
_space_group_IT_number 19
_symmetry_cell_setting orthorhombic
_symmetry_space_group_name_Hall 'P 2ac 2ab'
_symmetry_space_group_name_H-M 'P 21 21 21'
_atom_sites_solution_hydrogens geom
_atom_sites_solution_primary direct
_atom_sites_solution_secondary difmap
_audit_creation_method SHELXL-97
_cell_angle_alpha 90.00
_cell_angle_beta 90.00
_cell_angle_gamma 90.00
_cell_formula_units_Z 4
_cell_length_a 6.1878(1)
_cell_length_b 12.2291(2)
_cell_length_c 18.9781(2)
_cell_measurement_reflns_used 6822
_cell_measurement_temperature 100(2)
_cell_measurement_theta_max 74.12
_cell_measurement_theta_min 3.61
_cell_volume 1436.10(4)
_computing_cell_refinement 'CrysAlis PRO (Agilent, 2010)'
_computing_data_collection 'CrysAlis PRO (Agilent, 2010)'
_computing_data_reduction 'CrysAlis PRO (Agilent, 2010)'
_computing_molecular_graphics 'X-Seed (Barbour, 2001)'
_computing_publication_material 'publCIF (Westrip, 2010)'
_computing_structure_refinement 'SHELXL-97 (Sheldrick, 2008)'
_computing_structure_solution 'SHELXS-97 (Sheldrick, 2008)'
_diffrn_ambient_temperature 100(2)
_diffrn_detector_area_resol_mean 10.4041
_diffrn_measured_fraction_theta_full 0.980
_diffrn_measured_fraction_theta_max 0.980
_diffrn_measurement_device_type 'Agilent Technologies SuperNova Dual diffractometer with Atlas detector'
_diffrn_measurement_method '\w scan'
_diffrn_radiation_monochromator Mirror
_diffrn_radiation_source 'SuperNova (Cu) X-ray Source'
_diffrn_radiation_type CuK\a
_diffrn_radiation_wavelength 1.54184
_diffrn_reflns_av_R_equivalents 0.0150
_diffrn_reflns_av_sigmaI/netI 0.0152
_diffrn_reflns_limit_h_max 4
_diffrn_reflns_limit_h_min -7
_diffrn_reflns_limit_k_max 15
_diffrn_reflns_limit_k_min -15
_diffrn_reflns_limit_l_max 23
_diffrn_reflns_limit_l_min -20
_diffrn_reflns_number 8237
_diffrn_reflns_theta_full 74.29
_diffrn_reflns_theta_max 74.29
_diffrn_reflns_theta_min 4.30
_diffrn_standards_decay_% 0
_diffrn_standards_interval_count 0
_diffrn_standards_interval_time 0
_diffrn_standards_number 0
_exptl_absorpt_coefficient_mu 0.719
_exptl_absorpt_correction_T_max 0.9316
_exptl_absorpt_correction_T_min 0.8132
_exptl_absorpt_correction_type multi-scan
_exptl_absorpt_process_details 'CrysAlis PRO (Agilent, 2010)'
_exptl_crystal_colour Colorless
_exptl_crystal_density_diffrn 1.250
_exptl_crystal_density_method 'not measured'
_exptl_crystal_description Block
_exptl_crystal_F_000 592
_exptl_crystal_size_max 0.30
_exptl_crystal_size_mid 0.20
_exptl_crystal_size_min 0.10
_refine_diff_density_max 0.211
_refine_diff_density_min -0.151
_refine_diff_density_rms 0.039
_refine_ls_abs_structure_details 'Flack (1983) parameter from 1163 Friedel pairs'
_refine_ls_abs_structure_Flack 0.0(1)
_refine_ls_extinction_method none
_refine_ls_goodness_of_fit_ref 1.020
_refine_ls_hydrogen_treatment mixed
_refine_ls_matrix_type full
_refine_ls_number_parameters 184
_refine_ls_number_reflns 2843
_refine_ls_number_restraints 0
_refine_ls_restrained_S_all 1.020
_refine_ls_R_factor_all 0.0291
_refine_ls_R_factor_gt 0.0285
_refine_ls_shift/su_max 0.001
_refine_ls_shift/su_mean 0.001
_refine_ls_structure_factor_coef Fsqd
_refine_ls_weighting_details 'calc w=1/[\s^2^(Fo^2^)+(0.0520P)^2^+0.3079P] where P=(Fo^2^+2Fc^2^)/3'
_refine_ls_weighting_scheme calc
_refine_ls_wR_factor_gt 0.0783
_refine_ls_wR_factor_ref 0.0791
_reflns_number_gt 2791
_reflns_number_total 2843
_reflns_threshold_expression I>2\s(I)
_cod_data_source_file np3004112_si_003.cif
_cod_data_source_block a
_cod_depositor_comments
;
The following automatic conversions were performed:

'_symmetry_cell_setting' value 'Orthorhombic' changed to
'orthorhombic' according to
/home/saulius/struct/CIF-dictionaries/cif_core.dic dictionary named
'cif_core.dic' version 2.4.2 from
2011-04-26.

'_exptl_absorpt_correction_type' value 'Multi-scan'
changed to 'multi-scan' according to
/home/saulius/struct/CIF-dictionaries/cif_core.dic dictionary named
'cif_core.dic' version 2.4.2 from 2011-04-26.

Automatic conversion script
Id: cif_fix_values 1891 2012-01-12 08:04:46Z andrius 
;
_cod_database_code 1508555

loop_
_symmetry_equiv_pos_as_xyz
'x, y, z'
'-x+1/2, -y, z+1/2'
'-x, y+1/2, -z+1/2'
'x+1/2, -y+1/2, -z'

loop_
_atom_site_label
_atom_site_type_symbol
_atom_site_fract_x
_atom_site_fract_y
_atom_site_fract_z
_atom_site_U_iso_or_equiv
_atom_site_adp_type
_atom_site_occupancy
_atom_site_symmetry_multiplicity
_atom_site_calc_flag
_atom_site_refinement_flags
O1 O 0.76982(16) 0.58290(7) 0.44975(4) 0.0210(2) Uani 1 1 d .
O2 O 1.06293(14) 0.49718(7) 0.64831(4) 0.01285(18) Uani 1 1 d .
O3 O 0.82249(16) 0.57801(7) 0.85144(4) 0.0185(2) Uani 1 1 d .
O4 O 0.79979(17) 0.78831(7) 0.82411(5) 0.0197(2) Uani 1 1 d .
C1 C 0.7897(2) 0.47266(9) 0.55521(6) 0.0129(2) Uani 1 1 d .
C2 C 0.5615(2) 0.42847(10) 0.53997(6) 0.0166(2) Uani 1 1 d .
H2A H 0.5455 0.4158 0.4893 0.025 Uiso 1 1 calc R
H2B H 0.4537 0.4820 0.5556 0.025 Uiso 1 1 calc R
H2C H 0.5401 0.3596 0.5654 0.025 Uiso 1 1 calc R
C3 C 0.9495(2) 0.38370(10) 0.52873(6) 0.0170(3) Uani 1 1 d .
H3A H 0.9186 0.3668 0.4793 0.026 Uiso 1 1 calc R
H3B H 0.9327 0.3174 0.5572 0.026 Uiso 1 1 calc R
H3C H 1.0980 0.4108 0.5330 0.026 Uiso 1 1 calc R
C4 C 0.8392(2) 0.57319(10) 0.50985(6) 0.0142(2) Uani 1 1 d .
C5 C 0.9915(2) 0.65640(10) 0.54004(6) 0.0166(3) Uani 1 1 d .
H5A H 1.0010 0.7190 0.5071 0.020 Uiso 1 1 calc R
H5B H 1.1372 0.6234 0.5435 0.020 Uiso 1 1 calc R
C6 C 0.9249(2) 0.69930(9) 0.61334(6) 0.0143(2) Uani 1 1 d .
H6A H 0.8536 0.7712 0.6077 0.017 Uiso 1 1 calc R
H6B H 1.0567 0.7105 0.6420 0.017 Uiso 1 1 calc R
C7 C 0.76969(19) 0.62127(9) 0.65364(6) 0.0114(2) Uani 1 1 d .
C8 C 0.53748(19) 0.64889(9) 0.62995(6) 0.0144(2) Uani 1 1 d .
H8A H 0.5218 0.6332 0.5796 0.022 Uiso 1 1 calc R
H8B H 0.5087 0.7266 0.6385 0.022 Uiso 1 1 calc R
H8C H 0.4344 0.6045 0.6567 0.022 Uiso 1 1 calc R
C9 C 0.83414(19) 0.50100(9) 0.63541(6) 0.0112(2) Uani 1 1 d .
C10 C 0.72028(19) 0.41925(9) 0.68423(6) 0.0131(2) Uani 1 1 d .
H10A H 0.5618 0.4259 0.6784 0.016 Uiso 1 1 calc R
H10B H 0.7625 0.3439 0.6711 0.016 Uiso 1 1 calc R
C11 C 0.7802(2) 0.44035(9) 0.76114(6) 0.0142(2) Uani 1 1 d .
H11A H 0.7098 0.3847 0.7913 0.017 Uiso 1 1 calc R
H11B H 0.9386 0.4327 0.7668 0.017 Uiso 1 1 calc R
C12 C 0.7117(2) 0.55389(10) 0.78555(6) 0.0141(2) Uani 1 1 d .
C13 C 0.4681(2) 0.55853(11) 0.79975(7) 0.0191(3) Uani 1 1 d .
H13A H 0.4270 0.4980 0.8308 0.029 Uiso 1 1 calc R
H13B H 0.3895 0.5523 0.7551 0.029 Uiso 1 1 calc R
H13C H 0.4320 0.6282 0.8224 0.029 Uiso 1 1 calc R
C14 C 0.80218(19) 0.64170(9) 0.73451(6) 0.0120(2) Uani 1 1 d .
H14 H 0.9621 0.6416 0.7421 0.014 Uiso 1 1 calc R
C15 C 0.7263(2) 0.75687(9) 0.75532(6) 0.0154(2) Uani 1 1 d .
H15A H 0.7807 0.8102 0.7203 0.018 Uiso 1 1 calc R
H15B H 0.5664 0.7593 0.7543 0.018 Uiso 1 1 calc R
H2 H 1.107(3) 0.4306(18) 0.6536(10) 0.039(5) Uiso 1 1 d .
H3 H 0.791(4) 0.5287(19) 0.8815(11) 0.041(5) Uiso 1 1 d .
H4 H 0.803(3) 0.7274(18) 0.8491(10) 0.039(5) Uiso 1 1 d .

loop_
_atom_site_aniso_label
_atom_site_aniso_U_11
_atom_site_aniso_U_22
_atom_site_aniso_U_33
_atom_site_aniso_U_23
_atom_site_aniso_U_13
_atom_site_aniso_U_12
O1 0.0314(5) 0.0197(4) 0.0117(4) 0.0006(3) -0.0036(4) -0.0022(4)
O2 0.0106(4) 0.0131(4) 0.0148(4) 0.0005(3) -0.0011(3) 0.0001(3)
O3 0.0285(5) 0.0176(4) 0.0094(4) 0.0010(3) -0.0028(4) -0.0048(4)
O4 0.0297(5) 0.0144(4) 0.0148(4) -0.0037(3) -0.0033(4) -0.0029(4)
C1 0.0146(6) 0.0130(5) 0.0111(5) -0.0006(4) -0.0001(5) -0.0008(4)
C2 0.0166(6) 0.0185(6) 0.0146(5) -0.0011(5) -0.0016(5) -0.0031(5)
C3 0.0203(6) 0.0170(6) 0.0138(5) -0.0032(4) -0.0001(5) 0.0021(5)
C4 0.0162(5) 0.0146(5) 0.0118(5) -0.0006(4) 0.0019(4) 0.0019(5)
C5 0.0199(6) 0.0172(6) 0.0127(5) 0.0028(4) 0.0008(5) -0.0043(5)
C6 0.0175(6) 0.0115(5) 0.0139(5) 0.0004(4) 0.0002(5) -0.0024(4)
C7 0.0123(5) 0.0107(5) 0.0111(5) 0.0006(4) -0.0005(4) 0.0001(4)
C8 0.0143(6) 0.0143(5) 0.0145(5) -0.0002(4) -0.0023(5) 0.0014(5)
C9 0.0117(5) 0.0109(5) 0.0110(5) 0.0002(4) -0.0013(4) -0.0008(4)
C10 0.0160(5) 0.0109(5) 0.0123(5) -0.0002(4) 0.0004(4) -0.0024(4)
C11 0.0184(6) 0.0124(5) 0.0117(5) 0.0024(4) -0.0001(4) -0.0018(5)
C12 0.0180(6) 0.0150(5) 0.0092(5) -0.0001(4) -0.0004(5) -0.0008(5)
C13 0.0202(6) 0.0197(6) 0.0174(6) -0.0004(5) 0.0051(5) -0.0029(5)
C14 0.0131(5) 0.0118(5) 0.0112(5) -0.0005(4) -0.0004(4) -0.0007(4)
C15 0.0190(6) 0.0135(5) 0.0136(5) -0.0029(4) -0.0013(5) -0.0003(5)

loop_
_atom_type_symbol
_atom_type_description
_atom_type_scat_dispersion_real
_atom_type_scat_dispersion_imag
_atom_type_scat_source
C C 0.0181 0.0091 'International Tables Vol C Tables 4.2.6.8 and 6.1.1.4'
H H 0.0000 0.0000 'International Tables Vol C Tables 4.2.6.8 and 6.1.1.4'
O O 0.0492 0.0322 'International Tables Vol C Tables 4.2.6.8 and 6.1.1.4'

loop_
_geom_angle_atom_site_label_1
_geom_angle_atom_site_label_2
_geom_angle_atom_site_label_3
_geom_angle
C9 O2 H2 111.0(14)
C12 O3 H3 108.9(14)
C15 O4 H4 105.6(13)
C4 C1 C2 111.07(10)
C4 C1 C3 104.65(9)
C2 C1 C3 106.09(10)
C4 C1 C9 109.24(9)
C2 C1 C9 114.60(10)
C3 C1 C9 110.69(10)
C1 C2 H2A 109.5
C1 C2 H2B 109.5
H2A C2 H2B 109.5
C1 C2 H2C 109.5
H2A C2 H2C 109.5
H2B C2 H2C 109.5
C1 C3 H3A 109.5
C1 C3 H3B 109.5
H3A C3 H3B 109.5
C1 C3 H3C 109.5
H3A C3 H3C 109.5
H3B C3 H3C 109.5
O1 C4 C5 120.67(11)
O1 C4 C1 122.09(11)
C5 C4 C1 117.08(9)
C4 C5 C6 114.04(10)
C4 C5 H5A 108.7
C6 C5 H5A 108.7
C4 C5 H5B 108.7
C6 C5 H5B 108.7
H5A C5 H5B 107.6
C5 C6 C7 113.56(9)
C5 C6 H6A 108.9
C7 C6 H6A 108.9
C5 C6 H6B 108.9
C7 C6 H6B 108.9
H6A C6 H6B 107.7
C8 C7 C6 107.31(9)
C8 C7 C9 112.28(9)
C6 C7 C9 108.12(9)
C8 C7 C14 111.70(9)
C6 C7 C14 107.73(9)
C9 C7 C14 109.51(9)
C7 C8 H8A 109.5
C7 C8 H8B 109.5
H8A C8 H8B 109.5
C7 C8 H8C 109.5
H8A C8 H8C 109.5
H8B C8 H8C 109.5
O2 C9 C10 109.16(9)
O2 C9 C7 104.14(9)
C10 C9 C7 111.24(9)
O2 C9 C1 109.10(9)
C10 C9 C1 110.96(9)
C7 C9 C1 111.97(9)
C11 C10 C9 110.81(9)
C11 C10 H10A 109.5
C9 C10 H10A 109.5
C11 C10 H10B 109.5
C9 C10 H10B 109.5
H10A C10 H10B 108.1
C12 C11 C10 112.11(10)
C12 C11 H11A 109.2
C10 C11 H11A 109.2
C12 C11 H11B 109.2
C10 C11 H11B 109.2
H11A C11 H11B 107.9
O3 C12 C11 108.32(10)
O3 C12 C13 107.74(10)
C11 C12 C13 111.17(10)
O3 C12 C14 103.06(9)
C11 C12 C14 109.91(9)
C13 C12 C14 116.08(10)
C12 C13 H13A 109.5
C12 C13 H13B 109.5
H13A C13 H13B 109.5
C12 C13 H13C 109.5
H13A C13 H13C 109.5
H13B C13 H13C 109.5
C15 C14 C12 111.35(9)
C15 C14 C7 111.01(9)
C12 C14 C7 117.04(9)
C15 C14 H14 105.5
C12 C14 H14 105.5
C7 C14 H14 105.5
O4 C15 C14 112.51(10)
O4 C15 H15A 109.1
C14 C15 H15A 109.1
O4 C15 H15B 109.1
C14 C15 H15B 109.1
H15A C15 H15B 107.8

loop_
_geom_bond_atom_site_label_1
_geom_bond_atom_site_label_2
_geom_bond_distance
O1 C4 1.2245(15)
O2 C9 1.4375(14)
O2 H2 0.86(2)
O3 C12 1.4565(14)
O3 H3 0.85(2)
O4 C15 1.4349(14)
O4 H4 0.88(2)
C1 C4 1.5317(16)
C1 C2 1.5394(17)
C1 C3 1.5536(17)
C1 C9 1.5850(15)
C2 H2A 0.9800
C2 H2B 0.9800
C2 H2C 0.9800
C3 H3A 0.9800
C3 H3B 0.9800
C3 H3C 0.9800
C4 C5 1.5005(17)
C5 C6 1.5426(16)
C5 H5A 0.9900
C5 H5B 0.9900
C6 C7 1.5551(16)
C6 H6A 0.9900
C6 H6B 0.9900
C7 C8 1.5430(16)
C7 C9 1.5628(15)
C7 C14 1.5679(15)
C8 H8A 0.9800
C8 H8B 0.9800
C8 H8C 0.9800
C9 C10 1.5343(15)
C10 C11 1.5281(15)
C10 H10A 0.9900
C10 H10B 0.9900
C11 C12 1.5241(16)
C11 H11A 0.9900
C11 H11B 0.9900
C12 C13 1.5320(17)
C12 C14 1.5507(16)
C13 H13A 0.9800
C13 H13B 0.9800
C13 H13C 0.9800
C14 C15 1.5361(15)
C14 H14 1.0000
C15 H15A 0.9900
C15 H15B 0.9900

loop_
_geom_hbond_atom_site_label_D
_geom_hbond_atom_site_label_H
_geom_hbond_atom_site_label_A
_geom_hbond_distance_DH
_geom_hbond_distance_HA
_geom_hbond_distance_DA
_geom_hbond_angle_DHA
_geom_hbond_site_symmetry_A
O2 H2 O4 0.86(2) 1.88(2) 2.742(1) 174(2) 3_746
O3 H3 O1 0.85(2) 1.92(2) 2.771(1) 178(2) 2_665
O4 H4 O3 0.88(2) 1.83(2) 2.627(1) 149(2) .

loop_
_geom_torsion_atom_site_label_1
_geom_torsion_atom_site_label_2
_geom_torsion_atom_site_label_3
_geom_torsion_atom_site_label_4
_geom_torsion
C2 C1 C4 O1 -34.21(15)
C3 C1 C4 O1 79.85(14)
C9 C1 C4 O1 -161.59(11)
C2 C1 C4 C5 150.36(10)
C3 C1 C4 C5 -95.58(12)
C9 C1 C4 C5 22.98(14)
O1 C4 C5 C6 130.05(12)
C1 C4 C5 C6 -54.45(15)
C4 C5 C6 C7 21.47(15)
C5 C6 C7 C8 -86.15(12)
C5 C6 C7 C9 35.17(13)
C5 C6 C7 C14 153.43(10)
C8 C7 C9 O2 169.15(9)
C6 C7 C9 O2 50.95(11)
C14 C7 C9 O2 -66.16(11)
C8 C7 C9 C10 -73.40(12)
C6 C7 C9 C10 168.41(9)
C14 C7 C9 C10 51.29(12)
C8 C7 C9 C1 51.41(12)
C6 C7 C9 C1 -66.79(12)
C14 C7 C9 C1 176.10(9)
C4 C1 C9 O2 -78.16(12)
C2 C1 C9 O2 156.48(9)
C3 C1 C9 O2 36.56(13)
C4 C1 C9 C10 161.53(9)
C2 C1 C9 C10 36.17(13)
C3 C1 C9 C10 -83.75(12)
C4 C1 C9 C7 36.57(13)
C2 C1 C9 C7 -88.79(12)
C3 C1 C9 C7 151.29(10)
O2 C9 C10 C11 54.48(12)
C7 C9 C10 C11 -59.88(12)
C1 C9 C10 C11 174.75(10)
C9 C10 C11 C12 61.29(13)
C10 C11 C12 O3 -165.23(9)
C10 C11 C12 C13 76.58(12)
C10 C11 C12 C14 -53.33(13)
O3 C12 C14 C15 -67.67(12)
C11 C12 C14 C15 177.05(10)
C13 C12 C14 C15 49.83(13)
O3 C12 C14 C7 163.16(10)
C11 C12 C14 C7 47.87(14)
C13 C12 C14 C7 -79.34(13)
C8 C7 C14 C15 -51.25(12)
C6 C7 C14 C15 66.36(12)
C9 C7 C14 C15 -176.28(9)
C8 C7 C14 C12 78.08(12)
C6 C7 C14 C12 -164.31(10)
C9 C7 C14 C12 -46.95(13)
C12 C14 C15 O4 61.72(13)
C7 C14 C15 O4 -165.98(9)

loop_
_cod_related_entry_id
_cod_related_entry_database
_cod_related_entry_code
1 ChemSpider 28666954
